data_7011086
loop_
_publ_author_name
'Funston, Alison M.'
'McFadyen, W. David'
'Tregloan, Peter A.'

_publ_section_title
;
 A pulse radiolysis study of the rate of ligand dissociation from mixed
 ligand cobalt(ii) complexes
;
_journal_issue 9
_journal_name_full 'Journal of the Chemical Society, Dalton Transactions'
_journal_page_first 2053
_journal_paper_doi 10.1039/b107392n
_journal_year 2002
_chemical_formula_moiety C24H24N6O13Cl3Co
_chemical_formula_sum 'C24 H24 Cl3 Co N6 O13'
_chemical_formula_weight 769.77
_chemical_name_common '[Co(phen)2(NH3)2](ClO4)3.H2O'
_chemical_name_systematic
;
bis-(ammonia)bis-(1,10-phenanthroline)cobalt(III) perchlorate monohydrate
;
_space_group_IT_number 14
_symmetry_cell_setting monoclinic
_symmetry_space_group_name_Hall '-P 2ybc'
_symmetry_space_group_name_H-M 'P 1 21/c 1'
_atom_sites_solution_hydrogens geom
_atom_sites_solution_primary direct
_atom_sites_solution_secondary difmap
_audit_creation_method SHELXL-97
_cell_angle_alpha 90.00
_cell_angle_beta 91.477(19)
_cell_angle_gamma 90.00
_cell_formula_units_Z 4
_cell_length_a 14.199(5)
_cell_length_b 14.569(2)
_cell_length_c 14.467(6)
_cell_measurement_reflns_used 25
_cell_measurement_temperature 293(1)
_cell_measurement_theta_max 17.29
_cell_measurement_theta_min 8.63
_cell_volume 2991.7(17)
_computing_cell_refinement 'CAD-4 Software'
_computing_data_collection 'CAD-4 Software (Enraf-Nonius, 1989)'
_computing_data_reduction 'PROCESS_DATA (Gable et al., 1993)'
_computing_molecular_graphics 'ORTEP3 for Windows (Farrugia, 1997)'
_computing_publication_material SHELXL
_computing_structure_refinement 'SHELXL-97 (Sheldrick, 1997)'
_computing_structure_solution 'SHELXS-97 (Sheldrick, 1990)'
_diffrn_ambient_temperature 293(1)
_diffrn_measured_fraction_theta_full 0.993
_diffrn_measured_fraction_theta_max 0.993
_diffrn_measurement_device_type 'Enraf Nonius CAD4-MachS Diffractometer'
_diffrn_measurement_method \w:2\q
_diffrn_radiation_monochromator graphite
_diffrn_radiation_source 'fine-focus sealed tube'
_diffrn_radiation_type MoK\a
_diffrn_radiation_wavelength 0.71073
_diffrn_reflns_av_R_equivalents 0.0354
_diffrn_reflns_av_sigmaI/netI 0.1069
_diffrn_reflns_limit_h_max 18
_diffrn_reflns_limit_h_min -1
_diffrn_reflns_limit_k_max 18
_diffrn_reflns_limit_k_min -1
_diffrn_reflns_limit_l_max 18
_diffrn_reflns_limit_l_min -18
_diffrn_reflns_number 8299
_diffrn_reflns_theta_full 27.59
_diffrn_reflns_theta_max 27.59
_diffrn_reflns_theta_min 2.00
_diffrn_standards_decay_% 0
_diffrn_standards_interval_time 120
_diffrn_standards_number 3
_exptl_absorpt_coefficient_mu 0.919
_exptl_absorpt_correction_T_max 0.8740
_exptl_absorpt_correction_T_min 0.7767
_exptl_absorpt_correction_type gaussian
_exptl_absorpt_process_details 'Sheldrick, 1976'
_exptl_crystal_colour orange
_exptl_crystal_density_diffrn 1.709
_exptl_crystal_density_method 'not measured'
_exptl_crystal_description plate
_exptl_crystal_F_000 1568
_exptl_crystal_size_max 0.14
_exptl_crystal_size_mid 0.10
_exptl_crystal_size_min 0.07
_refine_diff_density_max 0.524
_refine_diff_density_min -0.415
_refine_diff_density_rms 0.084
_refine_ls_extinction_method none
_refine_ls_goodness_of_fit_ref 0.959
_refine_ls_hydrogen_treatment mixed
_refine_ls_matrix_type full
_refine_ls_number_parameters 537
_refine_ls_number_reflns 6883
_refine_ls_number_restraints 180
_refine_ls_restrained_S_all 0.994
_refine_ls_R_factor_all 0.1449
_refine_ls_R_factor_gt 0.0651
_refine_ls_shift/su_max 0.000
_refine_ls_shift/su_mean 0.000
_refine_ls_structure_factor_coef Fsqd
_refine_ls_weighting_details 'calc w=1/[\s^2^(Fo^2^)+(0.0672P)^2^+0.0000P] where P=(Fo^2^+2Fc^2^)/3'
_refine_ls_weighting_scheme calc
_refine_ls_wR_factor_gt 0.1275
_refine_ls_wR_factor_ref 0.1521
_reflns_number_gt 3471
_reflns_number_total 6883
_reflns_threshold_expression >2sigma(I)
_cod_data_source_file b107392n.txt
_cod_data_source_block af6
_cod_depositor_comments
;
The following automatic conversions were performed:
'_symmetry_cell_setting' value 'Monoclinic' changed to 'monoclinic'
according to '/home/saulius/struct/CIF-dictionaries/cif_core.dic'
dictionary named 'cif_core.dic' version 2.4.1 from
2010-06-29.

'_exptl_absorpt_correction_type' value 'Gaussian' changed to
'gaussian' according to
'/home/saulius/struct/CIF-dictionaries/cif_core.dic' dictionary named
'cif_core.dic' version 2.4.1 from 2010-06-29.

'_geom_angle_publ_flag'
value 'Y' changed to 'y' according to
'/home/saulius/struct/CIF-dictionaries/cif_core.dic' dictionary named
'cif_core.dic' version 2.4.1 from 2010-06-29 (15
times).

'_geom_bond_publ_flag' value 'Y' changed to 'y' according to
'/home/saulius/struct/CIF-dictionaries/cif_core.dic' dictionary named
'cif_core.dic' version 2.4.1 from 2010-06-29 (6 times).

Automatic conversion script
Id: cif_fix_enum 1527 2010-12-29 10:47:43Z saulius 
;
_cod_original_sg_symbol_H-M 'P 21 /c'
_cod_database_code 7011086

loop_
_symmetry_equiv_pos_as_xyz
'x, y, z'
'-x, y+1/2, -z+1/2'
'-x, -y, -z'
'x, -y-1/2, z-1/2'

loop_
_atom_site_label
_atom_site_type_symbol
_atom_site_fract_x
_atom_site_fract_y
_atom_site_fract_z
_atom_site_U_iso_or_equiv
_atom_site_adp_type
_atom_site_occupancy
_atom_site_symmetry_multiplicity
_atom_site_calc_flag
_atom_site_refinement_flags
_atom_site_disorder_assembly
_atom_site_disorder_group
Co Co 0.19168(5) 0.03140(4) 0.18231(4) 0.03233(18) Uani 1 1 d . . .
N1 N 0.2676(3) 0.0860(3) 0.0866(2) 0.0350(9) Uani 1 1 d . . .
C2 C 0.2783(4) 0.1727(4) 0.0626(4) 0.0479(14) Uani 1 1 d . . .
H2 H 0.2482 0.2180 0.0961 0.063(18) Uiso 1 1 calc R . .
C3 C 0.3329(4) 0.1982(4) -0.0111(4) 0.0595(17) Uani 1 1 d . . .
H3 H 0.3398 0.2600 -0.0254 0.08(2) Uiso 1 1 calc R . .
C4 C 0.3765(4) 0.1339(4) -0.0625(4) 0.0571(16) Uani 1 1 d . . .
H4 H 0.4113 0.1514 -0.1132 0.074(19) Uiso 1 1 calc R . .
C4A C 0.3687(4) 0.0413(4) -0.0389(3) 0.0419(12) Uani 1 1 d . . .
C4B C 0.3128(3) 0.0210(3) 0.0368(3) 0.0321(11) Uani 1 1 d . . .
C5 C 0.4105(4) -0.0326(4) -0.0869(4) 0.0531(14) Uani 1 1 d . . .
H5 H 0.4454 -0.0204 -0.1390 0.053(16) Uiso 1 1 calc R . .
C6 C 0.4006(4) -0.1205(4) -0.0585(4) 0.0532(15) Uani 1 1 d . . .
H6 H 0.4291 -0.1675 -0.0910 0.054(16) Uiso 1 1 calc R . .
C6A C 0.3468(4) -0.1418(3) 0.0211(3) 0.0408(12) Uani 1 1 d . . .
C6B C 0.3034(3) -0.0710(3) 0.0679(3) 0.0328(11) Uani 1 1 d . . .
C7 C 0.3341(4) -0.2304(4) 0.0568(4) 0.0532(15) Uani 1 1 d . . .
H7 H 0.3604 -0.2808 0.0276 0.070(19) Uiso 1 1 calc R . .
C8 C 0.2830(4) -0.2423(4) 0.1343(4) 0.0522(15) Uani 1 1 d . . .
H8 H 0.2761 -0.3008 0.1590 0.08(2) Uiso 1 1 calc R . .
C9 C 0.2411(4) -0.1675(3) 0.1768(3) 0.0429(13) Uani 1 1 d . . .
H9 H 0.2058 -0.1771 0.2292 0.040(14) Uiso 1 1 calc R . .
N10 N 0.2503(3) -0.0828(3) 0.1443(2) 0.0342(9) Uani 1 1 d . . .
N1' N 0.1227(3) -0.0261(3) 0.2816(3) 0.0401(10) Uani 1 1 d . . .
C2' C 0.0370(4) -0.0643(4) 0.2806(4) 0.0537(15) Uani 1 1 d . . .
H2' H 0.0029 -0.0681 0.2250 0.08(2) Uiso 1 1 calc R . .
C3' C -0.0022(5) -0.0983(4) 0.3608(5) 0.0684(19) Uani 1 1 d . . .
H3' H -0.0616 -0.1253 0.3583 0.063(18) Uiso 1 1 calc R . .
C4' C 0.0460(5) -0.0920(4) 0.4422(5) 0.070(2) Uani 1 1 d . . .
H4' H 0.0189 -0.1137 0.4958 0.08(2) Uiso 1 1 calc R . .
C4A' C 0.1357(5) -0.0534(4) 0.4467(4) 0.0538(16) Uani 1 1 d . . .
C4B' C 0.1716(4) -0.0215(3) 0.3642(3) 0.0420(13) Uani 1 1 d . . .
C5' C 0.1927(6) -0.0438(4) 0.5290(4) 0.0677(19) Uani 1 1 d . . .
H5' H 0.1702 -0.0648 0.5850 0.062(17) Uiso 1 1 calc R . .
C6' C 0.2778(6) -0.0049(4) 0.5267(4) 0.069(2) Uani 1 1 d . . .
H6' H 0.3131 0.0009 0.5814 0.066(19) Uiso 1 1 calc R . .
C6A' C 0.3160(5) 0.0280(4) 0.4429(4) 0.0502(14) Uani 1 1 d . . .
C6B' C 0.2605(4) 0.0204(3) 0.3620(3) 0.0381(12) Uani 1 1 d . . .
C7' C 0.4036(5) 0.0687(4) 0.4339(4) 0.0644(19) Uani 1 1 d . . .
H7' H 0.4435 0.0752 0.4855 0.047(15) Uiso 1 1 calc R . .
C8' C 0.4314(4) 0.0992(4) 0.3504(4) 0.0545(15) Uani 1 1 d . . .
H8' H 0.4903 0.1262 0.3447 0.049(16) Uiso 1 1 calc R . .
C9' C 0.3715(4) 0.0900(4) 0.2729(4) 0.0470(13) Uani 1 1 d . . .
H9' H 0.3912 0.1118 0.2161 0.033(13) Uiso 1 1 calc R . .
N10' N 0.2882(3) 0.0516(3) 0.2779(3) 0.0364(10) Uani 1 1 d . . .
N2 N 0.0919(3) 0.0080(3) 0.0897(3) 0.0424(11) Uani 1 1 d . . .
H2A H 0.0848 -0.0523 0.0822 0.047 Uiso 1 1 calc R . .
H2B H 0.1073 0.0334 0.0362 0.047 Uiso 1 1 calc R . .
H2C H 0.0381 0.0322 0.1085 0.047 Uiso 1 1 calc R . .
N3 N 0.1334(3) 0.1479(3) 0.2133(3) 0.0434(11) Uani 1 1 d . . .
H3A H 0.0798 0.1544 0.1806 0.048 Uiso 1 1 calc R . .
H3B H 0.1723 0.1937 0.2001 0.048 Uiso 1 1 calc R . .
H3C H 0.1213 0.1489 0.2733 0.048 Uiso 1 1 calc R . .
Cl1 Cl 0.50052(10) 0.34892(10) 0.19111(9) 0.0478(4) Uani 1 1 d D . .
O11A O 0.5513(6) 0.3534(5) 0.1092(5) 0.085(2) Uani 0.857(10) 1 d PDU A 1
O12A O 0.5465(4) 0.3961(4) 0.2645(4) 0.086(2) Uani 0.857(10) 1 d PDU A 1
O13A O 0.4140(4) 0.3957(6) 0.1759(5) 0.108(3) Uani 0.857(10) 1 d PDU A 1
O14A O 0.4850(5) 0.2584(4) 0.2191(5) 0.095(3) Uani 0.857(10) 1 d PDU A 1
O11B O 0.5800(18) 0.362(3) 0.136(2) 0.068(15) Uani 0.143(10) 1 d PDU A 2
O12B O 0.438(2) 0.284(2) 0.151(2) 0.097(14) Uani 0.143(10) 1 d PDU A 2
O13B O 0.451(2) 0.4303(15) 0.204(2) 0.071(12) Uani 0.143(10) 1 d PDU A 2
O14B O 0.533(2) 0.314(3) 0.2770(15) 0.096(15) Uani 0.143(10) 1 d PDU A 2
Cl2 Cl -0.06130(12) -0.28433(10) 0.56737(10) 0.0576(4) Uani 1 1 d D . .
O21A O -0.0768(18) -0.2856(15) 0.4701(9) 0.072(5) Uani 0.48(4) 1 d PDU B 1
O22A O -0.1120(14) -0.3551(13) 0.6122(19) 0.088(7) Uani 0.48(4) 1 d PDU B 1
O23A O -0.0850(19) -0.1966(9) 0.6008(10) 0.065(5) Uani 0.48(4) 1 d PDU B 1
O24A O 0.0396(8) -0.2976(13) 0.5897(15) 0.074(5) Uani 0.48(4) 1 d PDU B 1
O21B O -0.1232(17) -0.2081(10) 0.5820(15) 0.076(5) Uani 0.52(4) 1 d PDU B 2
O22B O -0.1103(13) -0.3682(10) 0.5896(12) 0.071(5) Uani 0.52(4) 1 d PDU B 2
O23B O 0.0237(15) -0.2749(17) 0.6167(15) 0.104(6) Uani 0.52(4) 1 d PDU B 2
O24B O -0.0439(17) -0.2902(13) 0.4693(8) 0.068(5) Uani 0.52(4) 1 d PDU B 2
Cl3 Cl 0.14971(11) -0.39070(12) 0.32247(10) 0.0624(4) Uani 1 1 d D . .
O31A O 0.2179(6) -0.4344(8) 0.2703(6) 0.101(3) Uani 0.71(2) 1 d PDU C 1
O32A O 0.1765(8) -0.2974(6) 0.3392(6) 0.100(3) Uani 0.71(2) 1 d PDU C 1
O33A O 0.1449(9) -0.4325(5) 0.4115(5) 0.090(3) Uani 0.71(2) 1 d PDU C 1
O34A O 0.0608(6) -0.3961(9) 0.2798(9) 0.127(4) Uani 0.71(2) 1 d PDU C 1
O31B O 0.0796(12) -0.3637(13) 0.2498(11) 0.073(5) Uiso 0.29(2) 1 d PD C 2
O32B O 0.1001(15) -0.4245(13) 0.3963(11) 0.073(5) Uiso 0.29(2) 1 d PD C 2
O33B O 0.2135(13) -0.3212(13) 0.3326(13) 0.073(5) Uiso 0.29(2) 1 d PD C 2
O34B O 0.1980(14) -0.4712(12) 0.2786(13) 0.073(5) Uiso 0.29(2) 1 d PD C 2
O4 O 0.2332(4) 0.1751(5) 0.7353(6) 0.100(2) Uani 1 1 d . . .
H4A H 0.269(7) 0.147(6) 0.734(7) 0.110 Uiso 1 1 d . . .
H4B H 0.266(7) 0.211(6) 0.756(7) 0.110 Uiso 1 1 d . . .

loop_
_atom_site_aniso_label
_atom_site_aniso_U_11
_atom_site_aniso_U_22
_atom_site_aniso_U_33
_atom_site_aniso_U_23
_atom_site_aniso_U_13
_atom_site_aniso_U_12
Co 0.0389(4) 0.0327(3) 0.0255(3) -0.0018(3) 0.0039(3) -0.0026(3)
N1 0.041(2) 0.033(2) 0.031(2) 0.0015(17) 0.0026(18) -0.0028(19)
C2 0.054(4) 0.039(3) 0.051(3) 0.006(3) 0.006(3) 0.003(3)
C3 0.073(5) 0.046(4) 0.060(4) 0.016(3) 0.019(3) -0.008(3)
C4 0.063(4) 0.066(4) 0.043(3) 0.017(3) 0.019(3) -0.011(3)
C4A 0.045(3) 0.054(3) 0.027(2) 0.004(2) 0.003(2) -0.004(3)
C4B 0.033(3) 0.035(3) 0.028(2) -0.002(2) 0.001(2) -0.001(2)
C5 0.054(4) 0.068(4) 0.038(3) -0.005(3) 0.015(3) -0.003(3)
C6 0.047(3) 0.066(4) 0.047(3) -0.017(3) 0.013(3) 0.001(3)
C6A 0.044(3) 0.037(3) 0.042(3) -0.003(2) 0.002(2) 0.000(2)
C6B 0.033(3) 0.038(3) 0.027(2) -0.006(2) 0.000(2) -0.004(2)
C7 0.059(4) 0.046(3) 0.055(4) -0.013(3) 0.002(3) 0.006(3)
C8 0.066(4) 0.030(3) 0.061(4) -0.003(3) 0.003(3) -0.001(3)
C9 0.050(3) 0.039(3) 0.041(3) 0.003(2) 0.008(3) -0.005(3)
N10 0.043(2) 0.031(2) 0.029(2) -0.0005(17) 0.0037(18) -0.0019(19)
N1' 0.048(3) 0.040(2) 0.033(2) 0.002(2) 0.0057(19) -0.001(2)
C2' 0.053(4) 0.055(4) 0.054(4) -0.004(3) 0.016(3) -0.013(3)
C3' 0.074(5) 0.061(4) 0.071(4) -0.006(3) 0.036(4) -0.024(4)
C4' 0.103(6) 0.056(4) 0.051(4) 0.003(3) 0.031(4) -0.009(4)
C4A' 0.086(5) 0.041(3) 0.035(3) 0.001(2) 0.015(3) 0.007(3)
C4B' 0.061(4) 0.033(3) 0.033(3) -0.003(2) 0.004(2) 0.004(3)
C5' 0.106(6) 0.061(4) 0.036(3) 0.014(3) 0.004(4) 0.009(4)
C6' 0.120(7) 0.054(4) 0.032(3) 0.002(3) -0.017(4) 0.023(4)
C6A' 0.074(4) 0.034(3) 0.042(3) 0.000(3) -0.011(3) 0.010(3)
C6B' 0.061(4) 0.028(3) 0.025(2) -0.002(2) -0.002(2) 0.010(3)
C7' 0.096(6) 0.041(3) 0.055(4) -0.017(3) -0.033(4) 0.023(4)
C8' 0.045(4) 0.042(3) 0.075(4) -0.008(3) -0.022(3) 0.003(3)
C9' 0.049(4) 0.041(3) 0.051(3) -0.003(3) -0.001(3) -0.004(3)
N10' 0.045(3) 0.033(2) 0.031(2) -0.0036(17) -0.0018(19) -0.001(2)
N2 0.044(3) 0.045(2) 0.038(2) -0.0045(19) 0.006(2) -0.002(2)
N3 0.049(3) 0.042(2) 0.040(2) -0.004(2) 0.008(2) -0.001(2)
Cl1 0.0522(9) 0.0483(8) 0.0433(7) 0.0003(6) 0.0077(6) -0.0033(7)
O11A 0.116(5) 0.076(4) 0.066(4) 0.000(3) 0.047(4) 0.006(4)
O12A 0.098(4) 0.084(4) 0.075(4) -0.014(3) -0.023(3) -0.019(3)
O13A 0.059(4) 0.150(6) 0.114(5) 0.036(5) 0.000(4) 0.023(4)
O14A 0.135(5) 0.054(3) 0.097(5) 0.012(3) 0.031(4) -0.023(3)
O11B 0.067(17) 0.070(17) 0.069(17) -0.005(10) 0.022(10) -0.008(10)
O12B 0.090(16) 0.097(17) 0.103(17) -0.009(10) -0.005(10) -0.014(10)
O13B 0.074(15) 0.057(14) 0.081(15) -0.012(9) 0.007(10) 0.010(9)
O14B 0.097(17) 0.101(17) 0.089(16) 0.013(10) -0.009(10) 0.009(10)
Cl2 0.0791(12) 0.0473(8) 0.0463(8) 0.0008(7) 0.0009(8) -0.0062(8)
O21A 0.073(9) 0.094(8) 0.051(6) -0.021(6) 0.003(5) -0.018(7)
O22A 0.097(9) 0.066(8) 0.101(10) 0.037(7) 0.017(7) -0.008(7)
O23A 0.086(10) 0.061(6) 0.048(6) -0.014(5) 0.007(6) 0.007(6)
O24A 0.061(7) 0.084(8) 0.077(8) -0.010(6) -0.018(5) 0.005(5)
O21B 0.089(9) 0.059(6) 0.081(8) -0.011(5) 0.002(7) 0.002(6)
O22B 0.095(8) 0.057(7) 0.061(7) -0.006(5) 0.003(6) -0.009(6)
O23B 0.118(9) 0.112(10) 0.081(8) -0.006(7) -0.031(7) -0.024(7)
O24B 0.073(9) 0.081(7) 0.052(6) -0.020(5) 0.011(5) -0.017(6)
Cl3 0.0500(9) 0.0836(12) 0.0536(9) 0.0206(8) 0.0010(7) -0.0080(9)
O31A 0.091(5) 0.116(5) 0.098(4) 0.001(4) 0.032(4) 0.004(4)
O32A 0.108(5) 0.083(4) 0.109(5) 0.015(4) 0.019(4) -0.016(4)
O33A 0.110(5) 0.092(4) 0.067(4) 0.033(3) 0.017(3) 0.001(4)
O34A 0.092(5) 0.145(6) 0.141(6) 0.020(4) -0.025(4) -0.008(4)
O4 0.087(5) 0.093(5) 0.118(5) 0.026(4) -0.006(4) 0.027(4)

loop_
_atom_type_symbol
_atom_type_description
_atom_type_scat_dispersion_real
_atom_type_scat_dispersion_imag
_atom_type_scat_source
C C 0.0033 0.0016 'International Tables Vol C Tables 4.2.6.8 and 6.1.1.4'
H H 0.0000 0.0000 'International Tables Vol C Tables 4.2.6.8 and 6.1.1.4'
N N 0.0061 0.0033 'International Tables Vol C Tables 4.2.6.8 and 6.1.1.4'
O O 0.0106 0.0060 'International Tables Vol C Tables 4.2.6.8 and 6.1.1.4'
Co Co 0.3494 0.9721 'International Tables Vol C Tables 4.2.6.8 and 6.1.1.4'
Cl Cl 0.1484 0.1585 'International Tables Vol C Tables 4.2.6.8 and 6.1.1.4'

loop_
_geom_angle_atom_site_label_1
_geom_angle_atom_site_label_2
_geom_angle_atom_site_label_3
_geom_angle
_geom_angle_site_symmetry_1
_geom_angle_site_symmetry_3
_geom_angle_publ_flag
N10' Co N3 90.03(17) . . y
N10' Co N1 92.92(17) . . y
N3 Co N1 93.11(16) . . y
N10' Co N10 91.81(16) . . y
N3 Co N10 176.84(16) . . y
N1 Co N10 84.23(16) . . y
N10' Co N1' 84.22(17) . . y
N3 Co N1' 88.90(17) . . y
N1 Co N1' 176.51(18) . . y
N10 Co N1' 93.84(16) . . y
N10' Co N2 177.68(17) . . y
N3 Co N2 90.28(17) . . y
N1 Co N2 89.35(17) . . y
N10 Co N2 87.99(17) . . y
N1' Co N2 93.50(17) . . y
C2 N1 C4B 117.9(4) . . ?
C2 N1 Co 130.4(4) . . ?
C4B N1 Co 111.7(3) . . ?
N1 C2 C3 122.0(5) . . ?
N1 C2 H2 119.0 . . ?
C3 C2 H2 119.0 . . ?
C4 C3 C2 120.6(5) . . ?
C4 C3 H3 119.7 . . ?
C2 C3 H3 119.7 . . ?
C3 C4 C4A 119.6(5) . . ?
C3 C4 H4 120.2 . . ?
C4A C4 H4 120.2 . . ?
C4 C4A C4B 116.4(5) . . ?
C4 C4A C5 125.2(5) . . ?
C4B C4A C5 118.4(5) . . ?
N1 C4B C4A 123.5(4) . . ?
N1 C4B C6B 116.1(4) . . ?
C4A C4B C6B 120.4(4) . . ?
C6 C5 C4A 121.4(5) . . ?
C6 C5 H5 119.3 . . ?
C4A C5 H5 119.3 . . ?
C5 C6 C6A 120.8(5) . . ?
C5 C6 H6 119.6 . . ?
C6A C6 H6 119.6 . . ?
C6B C6A C7 116.2(5) . . ?
C6B C6A C6 118.9(5) . . ?
C7 C6A C6 124.9(5) . . ?
N10 C6B C6A 124.3(4) . . ?
N10 C6B C4B 115.7(4) . . ?
C6A C6B C4B 120.0(4) . . ?
C8 C7 C6A 119.7(5) . . ?
C8 C7 H7 120.1 . . ?
C6A C7 H7 120.1 . . ?
C7 C8 C9 120.4(5) . . ?
C7 C8 H8 119.8 . . ?
C9 C8 H8 119.8 . . ?
N10 C9 C8 121.6(5) . . ?
N10 C9 H9 119.2 . . ?
C8 C9 H9 119.2 . . ?
C9 N10 C6B 117.7(4) . . ?
C9 N10 Co 130.4(3) . . ?
C6B N10 Co 111.7(3) . . ?
C2' N1' C4B' 118.1(5) . . ?
C2' N1' Co 130.2(4) . . ?
C4B' N1' Co 111.7(3) . . ?
N1' C2' C3' 121.5(6) . . ?
N1' C2' H2' 119.2 . . ?
C3' C2' H2' 119.2 . . ?
C4' C3' C2' 119.9(6) . . ?
C4' C3' H3' 120.1 . . ?
C2' C3' H3' 120.1 . . ?
C3' C4' C4A' 120.7(6) . . ?
C3' C4' H4' 119.6 . . ?
C4A' C4' H4' 119.6 . . ?
C4B' C4A' C4' 116.8(6) . . ?
C4B' C4A' C5' 118.0(6) . . ?
C4' C4A' C5' 125.2(6) . . ?
N1' C4B' C4A' 123.0(5) . . ?
N1' C4B' C6B' 116.0(4) . . ?
C4A' C4B' C6B' 121.0(5) . . ?
C6' C5' C4A' 120.9(6) . . ?
C6' C5' H5' 119.5 . . ?
C4A' C5' H5' 119.5 . . ?
C5' C6' C6A' 121.9(6) . . ?
C5' C6' H6' 119.0 . . ?
C6A' C6' H6' 119.0 . . ?
C7' C6A' C6B' 116.3(5) . . ?
C7' C6A' C6' 125.9(6) . . ?
C6B' C6A' C6' 117.8(6) . . ?
N10' C6B' C6A' 123.4(5) . . ?
N10' C6B' C4B' 116.4(4) . . ?
C6A' C6B' C4B' 120.2(5) . . ?
C8' C7' C6A' 120.4(6) . . ?
C8' C7' H7' 119.8 . . ?
C6A' C7' H7' 119.8 . . ?
C7' C8' C9' 120.0(6) . . ?
C7' C8' H8' 120.0 . . ?
C9' C8' H8' 120.0 . . ?
N10' C9' C8' 121.8(5) . . ?
N10' C9' H9' 119.1 . . ?
C8' C9' H9' 119.1 . . ?
C9' N10' C6B' 118.1(5) . . ?
C9' N10' Co 130.2(4) . . ?
C6B' N10' Co 111.7(3) . . ?
Co N2 H2A 109.5 . . ?
Co N2 H2B 109.5 . . ?
H2A N2 H2B 109.5 . . ?
Co N2 H2C 109.5 . . ?
H2A N2 H2C 109.5 . . ?
H2B N2 H2C 109.5 . . ?
Co N3 H3A 109.5 . . ?
Co N3 H3B 109.5 . . ?
H3A N3 H3B 109.5 . . ?
Co N3 H3C 109.5 . . ?
H3A N3 H3C 109.5 . . ?
H3B N3 H3C 109.5 . . ?
O14A Cl1 O11A 112.0(4) . . ?
O13B Cl1 O11B 112.4(15) . . ?
O14A Cl1 O12A 108.4(4) . . ?
O11A Cl1 O12A 112.0(5) . . ?
O13B Cl1 O14B 109.9(14) . . ?
O11B Cl1 O14B 106.9(14) . . ?
O13B Cl1 O12B 108.4(14) . . ?
O11A Cl1 O12B 90.9(14) . . ?
O11B Cl1 O12B 111.2(14) . . ?
O14B Cl1 O12B 108.0(14) . . ?
O14A Cl1 O13A 110.9(4) . . ?
O11A Cl1 O13A 108.0(4) . . ?
O12A Cl1 O13A 105.4(4) . . ?
O12B Cl1 O13A 74.3(13) . . ?
O23A Cl2 O21A 108.6(9) . . ?
O23A Cl2 O22A 111.9(9) . . ?
O21A Cl2 O22A 112.0(11) . . ?
O23B Cl2 O21B 112.0(8) . . ?
O23B Cl2 O22B 112.6(9) . . ?
O21B Cl2 O22B 108.7(9) . . ?
O23B Cl2 O24B 109.9(8) . . ?
O21B Cl2 O24B 108.1(8) . . ?
O22B Cl2 O24B 105.3(8) . . ?
O23A Cl2 O24A 106.5(8) . . ?
O21A Cl2 O24A 110.0(8) . . ?
O22A Cl2 O24A 107.8(9) . . ?
O22B Cl2 O24A 108.1(12) . . ?
O33B Cl3 O32B 122.0(11) . . ?
O34A Cl3 O31A 111.6(6) . . ?
O34A Cl3 O33A 108.2(5) . . ?
O31A Cl3 O33A 110.0(5) . . ?
O34A Cl3 O32A 111.3(5) . . ?
O31A Cl3 O32A 109.8(5) . . ?
O33A Cl3 O32A 105.8(5) . . ?
O33B Cl3 O31B 108.1(9) . . ?
O32B Cl3 O31B 107.2(9) . . ?
O33B Cl3 O34B 108.4(9) . . ?
O32B Cl3 O34B 107.1(9) . . ?
O31B Cl3 O34B 102.2(9) . . ?
H4A O4 H4B 88(10) . . ?

loop_
_geom_bond_atom_site_label_1
_geom_bond_atom_site_label_2
_geom_bond_distance
_geom_bond_site_symmetry_2
_geom_bond_publ_flag
Co N10' 1.944(4) . y
Co N3 1.946(4) . y
Co N1 1.946(4) . y
Co N10 1.946(4) . y
Co N1' 1.948(4) . y
Co N2 1.955(4) . y
N1 C2 1.320(6) . ?
N1 C4B 1.360(6) . ?
C2 C3 1.385(7) . ?
C2 H2 0.9300 . ?
C3 C4 1.355(8) . ?
C3 H3 0.9300 . ?
C4 C4A 1.398(7) . ?
C4 H4 0.9300 . ?
C4A C4B 1.401(6) . ?
C4A C5 1.419(7) . ?
C4B C6B 1.421(6) . ?
C5 C6 1.352(8) . ?
C5 H5 0.9300 . ?
C6 C6A 1.432(7) . ?
C6 H6 0.9300 . ?
C6A C6B 1.387(6) . ?
C6A C7 1.404(7) . ?
C6B N10 1.365(5) . ?
C7 C8 1.362(8) . ?
C7 H7 0.9300 . ?
C8 C9 1.392(7) . ?
C8 H8 0.9300 . ?
C9 N10 1.328(6) . ?
C9 H9 0.9300 . ?
N1' C2' 1.338(7) . ?
N1' C4B' 1.368(6) . ?
C2' C3' 1.392(8) . ?
C2' H2' 0.9300 . ?
C3' C4' 1.350(9) . ?
C3' H3' 0.9300 . ?
C4' C4A' 1.392(9) . ?
C4' H4' 0.9300 . ?
C4A' C4B' 1.391(7) . ?
C4A' C5' 1.430(9) . ?
C4B' C6B' 1.403(7) . ?
C5' C6' 1.336(9) . ?
C5' H5' 0.9300 . ?
C6' C6A' 1.424(8) . ?
C6' H6' 0.9300 . ?
C6A' C7' 1.387(9) . ?
C6A' C6B' 1.398(7) . ?
C6B' N10' 1.366(6) . ?
C7' C8' 1.355(8) . ?
C7' H7' 0.9300 . ?
C8' C9' 1.397(7) . ?
C8' H8' 0.9300 . ?
C9' N10' 1.312(6) . ?
C9' H9' 0.9300 . ?
N2 H2A 0.8900 . ?
N2 H2B 0.8900 . ?
N2 H2C 0.8900 . ?
N3 H3A 0.8900 . ?
N3 H3B 0.8900 . ?
N3 H3C 0.8900 . ?
Cl1 O13B 1.396(16) . ?
Cl1 O14A 1.399(5) . ?
Cl1 O11A 1.404(5) . ?
Cl1 O11B 1.407(16) . ?
Cl1 O12A 1.410(5) . ?
Cl1 O14B 1.411(16) . ?
Cl1 O12B 1.414(16) . ?
Cl1 O13A 1.417(6) . ?
Cl2 O23B 1.392(12) . ?
Cl2 O23A 1.411(10) . ?
Cl2 O21A 1.419(11) . ?
Cl2 O22A 1.423(11) . ?
Cl2 O21B 1.435(11) . ?
Cl2 O22B 1.446(11) . ?
Cl2 O24B 1.449(10) . ?
Cl2 O24A 1.474(10) . ?
Cl3 O33B 1.363(12) . ?
Cl3 O32B 1.384(12) . ?
Cl3 O34A 1.394(7) . ?
Cl3 O31A 1.396(7) . ?
Cl3 O33A 1.428(6) . ?
Cl3 O32A 1.430(7) . ?
Cl3 O31B 1.482(12) . ?
Cl3 O34B 1.507(12) . ?
O4 H4A 0.65(8) . ?
O4 H4B 0.75(8) . ?

loop_
_geom_hbond_atom_site_label_D
_geom_hbond_atom_site_label_H
_geom_hbond_atom_site_label_A
_geom_hbond_distance_DH
_geom_hbond_distance_HA
_geom_hbond_distance_DA
_geom_hbond_angle_DHA
_geom_hbond_site_symmetry_A
N2 H2A O24A 0.89 2.28 3.153(19) 166.0 4
N2 H2A O23B 0.89 2.71 3.56(3) 158.2 4
N2 H2A O22B 0.89 3.01 3.52(2) 118.5 4
N2 H2B O33A 0.89 2.40 2.919(7) 117.7 4
N2 H2B O32B 0.89 2.57 3.056(16) 115.0 4
N2 H2A O22A 0.89 3.14 3.67(2) 120.3 4
N2 H2A Cl2 0.89 3.16 3.926(4) 145.4 4
N2 H2A O24B 0.89 3.33 4.08(2) 142.9 4
N2 H2B O22B 0.89 2.32 3.176(19) 161.7 2
N2 H2B O33A 0.89 2.40 2.919(7) 117.7 4
N2 H2B O32B 0.89 2.57 3.056(16) 115.0 4
N2 H2B O21A 0.89 2.67 3.13(2) 113.3 2
N2 H2B O22A 0.89 2.69 3.55(3) 162.7 2
N2 H2B Cl2 0.89 3.11 3.802(4) 136.1 2
N2 H2B O24B 0.89 2.72 3.132(19) 109.2 2
N2 H2C O32B 0.89 2.06 2.911(19) 159.2 2
N2 H2C O34A 0.89 2.41 3.229(15) 153.8 2
N2 H2C O33A 0.89 2.66 3.472(13) 152.5 2
N2 H2C O31B 0.89 3.08 3.89(2) 152.1 2
N2 H2C Cl3 0.89 3.08 3.973(4) 177.8 2
N2 H2B O24B 0.89 2.72 3.132(19) 109.2 2
N2 H2B O21A 0.89 2.67 3.13(2) 113.3 2
N3 H3A O34A 0.89 2.22 2.835(10) 126.1 2
N3 H3A O21A 0.89 2.35 2.918(13) 121.9 2
N3 H3A O24B 0.89 2.36 3.039(17) 133.4 2
N3 H3A O31B 0.89 2.52 3.089(19) 122.8 2
N3 H3A O32B 0.89 2.99 3.79(2) 150.1 2
N3 H3A Cl3 0.89 3.32 4.079(5) 144.1 2
N3 H3B O4 0.89 2.15 2.956(7) 149.5 4_565
N3 H3C O23A 0.89 2.03 2.882(13) 160.4 3_556
N3 H3C O21B 0.89 2.26 3.10(2) 155.6 3_556
N3 H3C Cl2 0.89 3.17 3.903(4) 141.5 3_556
N3 H3C O23B 0.89 3.21 3.84(3) 129.5 3_556
N3 H3C O22A 0.89 3.43 3.95(3) 119.7 3_556
N3 H3A O31B 0.89 2.52 3.089(19) 122.8 2
O4 H4A O13A 0.65(8) 2.33(9) 2.916(10) 151(11) 4_566
O4 H4A O13B 0.65(8) 2.86(9) 3.49(4) 163(11) 4_566
O4 H4A O12B 0.65(8) 2.90(10) 3.24(3) 117(10) 4_566
O4 H4A O31A 0.65(8) 3.23(10) 3.551(14) 115(10) 4_556
O4 H4A Cl1 0.65(8) 3.36(9) 3.881(7) 140(10) 4_566
O4 H4B O14A 0.75(8) 3.20(10) 3.717(10) 128(9) 4_566
O4 H4A O34B 0.65(8) 2.83(10) 3.079(17) 106(10) 4_556

loop_
_geom_torsion_atom_site_label_1
_geom_torsion_atom_site_label_2
_geom_torsion_atom_site_label_3
_geom_torsion_atom_site_label_4
_geom_torsion
_geom_torsion_site_symmetry_1
_geom_torsion_site_symmetry_2
_geom_torsion_site_symmetry_3
_geom_torsion_site_symmetry_4
_geom_torsion_publ_flag
N10' Co N1 C2 -84.4(5) . . . . ?
N3 Co N1 C2 5.8(5) . . . . ?
N10 Co N1 C2 -175.9(5) . . . . ?
N1' Co N1 C2 -119(3) . . . . ?
N2 Co N1 C2 96.0(5) . . . . ?
N10' Co N1 C4B 98.0(3) . . . . ?
N3 Co N1 C4B -171.8(3) . . . . ?
N10 Co N1 C4B 6.5(3) . . . . ?
N1' Co N1 C4B 63(3) . . . . ?
N2 Co N1 C4B -81.5(3) . . . . ?
C4B N1 C2 C3 0.4(8) . . . . ?
Co N1 C2 C3 -177.0(4) . . . . ?
N1 C2 C3 C4 1.1(9) . . . . ?
C2 C3 C4 C4A -2.2(9) . . . . ?
C3 C4 C4A C4B 1.7(8) . . . . ?
C3 C4 C4A C5 179.9(6) . . . . ?
C2 N1 C4B C4A -0.8(7) . . . . ?
Co N1 C4B C4A 177.1(4) . . . . ?
C2 N1 C4B C6B 176.9(5) . . . . ?
Co N1 C4B C6B -5.3(5) . . . . ?
C4 C4A C4B N1 -0.2(8) . . . . ?
C5 C4A C4B N1 -178.5(5) . . . . ?
C4 C4A C4B C6B -177.8(5) . . . . ?
C5 C4A C4B C6B 3.9(7) . . . . ?
C4 C4A C5 C6 179.0(6) . . . . ?
C4B C4A C5 C6 -2.9(8) . . . . ?
C4A C5 C6 C6A 0.4(9) . . . . ?
C5 C6 C6A C6B 1.1(8) . . . . ?
C5 C6 C6A C7 -178.7(6) . . . . ?
C7 C6A C6B N10 -0.3(8) . . . . ?
C6 C6A C6B N10 179.9(5) . . . . ?
C7 C6A C6B C4B 179.8(5) . . . . ?
C6 C6A C6B C4B -0.1(7) . . . . ?
N1 C4B C6B N10 -0.2(6) . . . . ?
C4A C4B C6B N10 177.5(4) . . . . ?
N1 C4B C6B C6A 179.8(4) . . . . ?
C4A C4B C6B C6A -2.5(7) . . . . ?
C6B C6A C7 C8 -1.3(8) . . . . ?
C6 C6A C7 C8 178.6(5) . . . . ?
C6A C7 C8 C9 1.8(9) . . . . ?
C7 C8 C9 N10 -0.8(9) . . . . ?
C8 C9 N10 C6B -0.7(8) . . . . ?
C8 C9 N10 Co 174.0(4) . . . . ?
C6A C6B N10 C9 1.2(7) . . . . ?
C4B C6B N10 C9 -178.8(4) . . . . ?
C6A C6B N10 Co -174.4(4) . . . . ?
C4B C6B N10 Co 5.6(5) . . . . ?
N10' Co N10 C9 85.7(5) . . . . ?
N3 Co N10 C9 -149(3) . . . . ?
N1 Co N10 C9 178.4(5) . . . . ?
N1' Co N10 C9 1.3(5) . . . . ?
N2 Co N10 C9 -92.0(5) . . . . ?
N10' Co N10 C6B -99.4(3) . . . . ?
N3 Co N10 C6B 26(3) . . . . ?
N1 Co N10 C6B -6.6(3) . . . . ?
N1' Co N10 C6B 176.3(3) . . . . ?
N2 Co N10 C6B 82.9(3) . . . . ?
N10' Co N1' C2' 179.0(5) . . . . ?
N3 Co N1' C2' 88.9(5) . . . . ?
N1 Co N1' C2' -146(3) . . . . ?
N10 Co N1' C2' -89.6(5) . . . . ?
N2 Co N1' C2' -1.4(5) . . . . ?
N10' Co N1' C4B' 1.9(3) . . . . ?
N3 Co N1' C4B' -88.3(3) . . . . ?
N1 Co N1' C4B' 37(3) . . . . ?
N10 Co N1' C4B' 93.3(3) . . . . ?
N2 Co N1' C4B' -178.5(3) . . . . ?
C4B' N1' C2' C3' 0.2(8) . . . . ?
Co N1' C2' C3' -176.8(4) . . . . ?
N1' C2' C3' C4' 0.9(9) . . . . ?
C2' C3' C4' C4A' -1.3(10) . . . . ?
C3' C4' C4A' C4B' 0.6(9) . . . . ?
C3' C4' C4A' C5' -179.8(6) . . . . ?
C2' N1' C4B' C4A' -0.9(7) . . . . ?
Co N1' C4B' C4A' 176.7(4) . . . . ?
C2' N1' C4B' C6B' -179.0(5) . . . . ?
Co N1' C4B' C6B' -1.5(5) . . . . ?
C4' C4A' C4B' N1' 0.5(8) . . . . ?
C5' C4A' C4B' N1' -179.1(5) . . . . ?
C4' C4A' C4B' C6B' 178.5(5) . . . . ?
C5' C4A' C4B' C6B' -1.1(8) . . . . ?
C4B' C4A' C5' C6' 0.2(9) . . . . ?
C4' C4A' C5' C6' -179.3(6) . . . . ?
C4A' C5' C6' C6A' -0.5(10) . . . . ?
C5' C6' C6A' C7' -179.7(6) . . . . ?
C5' C6' C6A' C6B' 1.5(9) . . . . ?
C7' C6A' C6B' N10' -0.8(7) . . . . ?
C6' C6A' C6B' N10' 178.1(5) . . . . ?
C7' C6A' C6B' C4B' 178.8(5) . . . . ?
C6' C6A' C6B' C4B' -2.3(7) . . . . ?
N1' C4B' C6B' N10' -0.1(6) . . . . ?
C4A' C4B' C6B' N10' -178.3(4) . . . . ?
N1' C4B' C6B' C6A' -179.7(4) . . . . ?
C4A' C4B' C6B' C6A' 2.2(7) . . . . ?
C6B' C6A' C7' C8' 0.4(8) . . . . ?
C6' C6A' C7' C8' -178.4(5) . . . . ?
C6A' C7' C8' C9' 0.3(8) . . . . ?
C7' C8' C9' N10' -0.6(8) . . . . ?
C8' C9' N10' C6B' 0.2(7) . . . . ?
C8' C9' N10' Co 179.4(4) . . . . ?
C6A' C6B' N10' C9' 0.5(7) . . . . ?
C4B' C6B' N10' C9' -179.1(4) . . . . ?
C6A' C6B' N10' Co -178.8(4) . . . . ?
C4B' C6B' N10' Co 1.6(5) . . . . ?
N3 Co N10' C9' -92.2(4) . . . . ?
N1 Co N10' C9' 0.9(4) . . . . ?
N10 Co N10' C9' 85.2(4) . . . . ?
N1' Co N10' C9' 178.9(4) . . . . ?
N2 Co N10' C9' 170(4) . . . . ?
N3 Co N10' C6B' 87.0(3) . . . . ?
N1 Co N10' C6B' -179.9(3) . . . . ?
N10 Co N10' C6B' -95.6(3) . . . . ?
N1' Co N10' C6B' -1.9(3) . . . . ?
N2 Co N10' C6B' -11(4) . . . . ?
